data_4320838
loop_
_publ_author_name
'Jeffrey C. Bryan'
'Konstantinos Kavallieratos'
'Richard A. Sachleben'

_publ_contact_author_address
; 
 Chemical and Analytical Sciences Division 
 Oak Ridge National Laboratory 
 Oak Ridge, TN 37831-6119 
 USA 
;
_publ_contact_author_email bryanjc@ornl.gov
_publ_contact_author_fax 423-574-4939
_publ_contact_author_name
; 
 Bryan, Jeffrey C. 
;
_publ_contact_author_phone 423-574-5018
_publ_section_title
;
 Unusual Ligand Coordination for Cesium
;
_journal_name_full 'Inorganic Chemistry'
_journal_page_first 1568
_journal_page_last 1572
_journal_paper_doi 10.1021/ic991203v
_journal_volume 39
_journal_year 2000
_chemical_formula_sum 'C37 H40 Cl2 Cs N3 O11'
_chemical_formula_weight 906.53
_chemical_name_common
;
cesium tetrabenzo-24-crown-8 bis(acetonitrile) (methylene chloride) nitrate
;
_chemical_name_systematic
;
 ?
;
_space_group_IT_number 2
_symmetry_cell_setting triclinic
_symmetry_space_group_name_Hall '-P 1'
_symmetry_space_group_name_H-M 'P -1'
_atom_sites_solution_hydrogens geom
_atom_sites_solution_primary direct
_atom_sites_solution_secondary difmap
_audit_creation_method SHELXL-97
_cell_angle_alpha 89.105(17)
_cell_angle_beta 66.096(18)
_cell_angle_gamma 70.980(19)
_cell_formula_units_Z 2
_cell_length_a 12.295(3)
_cell_length_b 13.295(3)
_cell_length_c 13.782(3)
_cell_measurement_reflns_used 25
_cell_measurement_temperature 100(2)
_cell_measurement_theta_max 14.4
_cell_measurement_theta_min 10.2
_cell_volume 1929.4(9)
_computing_cell_refinement 'CAD4-PC (Enraf-Nonius, 1993)'
_computing_data_collection 'CAD4-PC (Enraf-Nonius, 1993)'
_computing_data_reduction 'XCAD4 (Harms, 1995)'
_computing_molecular_graphics 'Bruker SHELXTL'
_computing_publication_material 'Bruker SHELXTL'
_computing_structure_refinement 'SHELXL-97 (Sheldrick, 1997)'
_computing_structure_solution 'SHELXS-97 (Sheldrick, 1990)'
_diffrn_ambient_temperature 100(2)
_diffrn_measured_fraction_theta_full 1.00
_diffrn_measured_fraction_theta_max 1.00
_diffrn_measurement_device_type 'Nonius CAD4'
_diffrn_measurement_method Omega-theta-scans
_diffrn_radiation_monochromator graphite
_diffrn_radiation_source 'fine-focus sealed tube'
_diffrn_radiation_type MoK\a
_diffrn_radiation_wavelength 0.71073
_diffrn_reflns_av_R_equivalents 0.032
_diffrn_reflns_av_sigmaI/netI 0.039
_diffrn_reflns_limit_h_max 15
_diffrn_reflns_limit_h_min -14
_diffrn_reflns_limit_k_max 16
_diffrn_reflns_limit_k_min -16
_diffrn_reflns_limit_l_max 17
_diffrn_reflns_limit_l_min -7
_diffrn_reflns_number 9288
_diffrn_reflns_theta_full 27.0
_diffrn_reflns_theta_max 27.0
_diffrn_reflns_theta_min 2.0
_diffrn_standards_decay_% 9
_diffrn_standards_interval_time 120
_diffrn_standards_number 3
_exptl_absorpt_coefficient_mu 1.161
_exptl_absorpt_correction_T_max 0.752
_exptl_absorpt_correction_T_min 0.489
_exptl_absorpt_correction_type empirical
_exptl_crystal_colour colorless
_exptl_crystal_density_diffrn 1.560
_exptl_crystal_density_meas ?
_exptl_crystal_density_method 'not measured'
_exptl_crystal_description fragment
_exptl_crystal_F_000 920
_exptl_crystal_size_max 0.72
_exptl_crystal_size_mid 0.33
_exptl_crystal_size_min 0.26
_refine_diff_density_max 2.58
_refine_diff_density_min -4.53
_refine_diff_density_rms 0.18
_refine_ls_extinction_method none
_refine_ls_goodness_of_fit_ref 1.05
_refine_ls_hydrogen_treatment mixed
_refine_ls_matrix_type full
_refine_ls_number_parameters 484
_refine_ls_number_reflns 8371
_refine_ls_number_restraints 0
_refine_ls_restrained_S_all 1.05
_refine_ls_R_factor_all 0.062
_refine_ls_R_factor_gt 0.053
_refine_ls_shift/su_max 0.001
_refine_ls_shift/su_mean 0.000
_refine_ls_structure_factor_coef Fsqd
_refine_ls_weighting_details 'calc w=1/[\s^2^(Fo^2^)+(0.1077P)^2^+1.6973P] where P=(Fo^2^+2Fc^2^)/3'
_refine_ls_weighting_scheme calc
_refine_ls_wR_factor_gt 0.138
_refine_ls_wR_factor_ref 0.144
_reflns_number_gt 7370
_reflns_number_total 8371
_reflns_threshold_expression >2sigma(I)
_cod_data_source_file ic991203v_2.cif
_cod_data_source_block kkbl
_cod_depositor_comments
;
The following automatic conversions were performed:

'_symmetry_cell_setting' value 'Triclinic' changed to 'triclinic'
according to the built-in table from CIF Core dictionary named
'cif_core.dic' version 2.4.1 from 2010-06-29.

Automatic conversion script
Id: cif_fix_values 1646 2011-03-28 12:23:43Z adriana 

The following automatic conversions were performed:

'_exptl_crystal_density_meas' value 'not measured' was changed to '?'
- the value is perceived as not measured.

Automatic conversion script
Id: cif_fix_values 3008 2015-01-20 13:52:24Z robertas 
;
_cod_original_cell_volume 1929.5(8)
_cod_database_code 4320838

loop_
_symmetry_equiv_pos_as_xyz
'x, y, z'
'-x, -y, -z'

loop_
_atom_site_label
_atom_site_type_symbol
_atom_site_fract_x
_atom_site_fract_y
_atom_site_fract_z
_atom_site_U_iso_or_equiv
_atom_site_adp_type
_atom_site_occupancy
_atom_site_symmetry_multiplicity
_atom_site_calc_flag
_atom_site_refinement_flags
_atom_site_disorder_assembly
_atom_site_disorder_group
Cs Cs 0.53528(2) 0.742579(17) 0.734109(17) 0.01400(10) Uani 1 1 d . . .
Cl1 Cl 0.23233(11) 0.88327(8) 0.96569(9) 0.0259(2) Uani 1 1 d . . .
Cl2 Cl 0.20989(10) 0.78843(8) 0.78668(8) 0.0234(2) Uani 1 1 d . . .
C33 C 0.1332(4) 0.8436(4) 0.9235(4) 0.0280(9) Uani 1 1 d . . .
H33A H 0.0567 0.9066 0.9354 0.034 Uiso 1 1 calc R . .
H33B H 0.1053 0.7896 0.9675 0.034 Uiso 1 1 calc R . .
N1 N 0.2952(3) 0.8042(2) 1.3218(3) 0.0166(6) Uani 1 1 d . . .
O10 O 0.2336(3) 0.8359(3) 1.2669(3) 0.0338(8) Uani 1 1 d . . .
O11 O 0.4136(3) 0.7704(2) 1.2776(2) 0.0202(6) Uani 1 1 d . . .
O12 O 0.2376(3) 0.8081(3) 1.4216(2) 0.0268(7) Uani 1 1 d . . .
N2 N 0.7777(5) 0.5391(4) 0.7026(5) 0.0551(14) Uani 1 1 d . . .
C34 C 0.9387(6) 0.3510(5) 0.6056(5) 0.0456(15) Uani 1 1 d . . .
H34A H 0.9833 0.3173 0.6492 0.068 Uiso 1 1 calc R . .
H34B H 1.0006 0.3555 0.5349 0.068 Uiso 1 1 calc R . .
H34C H 0.8910 0.3078 0.5976 0.068 Uiso 1 1 calc R . .
C35 C 0.8524(5) 0.4573(5) 0.6574(4) 0.0393(12) Uani 1 1 d . . .
N3 N 0.7606(5) 0.8226(4) 0.5928(4) 0.0415(11) Uani 1 1 d . . .
C36 C 0.9309(5) 0.9051(4) 0.5760(4) 0.0304(10) Uani 1 1 d . . .
H36A H 0.9953 0.8891 0.5018 0.046 Uiso 1 1 calc R . .
H36B H 0.9713 0.8745 0.6234 0.046 Uiso 1 1 calc R . .
H36C H 0.8903 0.9830 0.5963 0.046 Uiso 1 1 calc R . .
C37 C 0.8355(4) 0.8583(4) 0.5859(4) 0.0276(9) Uani 1 1 d . . .
O1 O 0.4014(2) 1.0100(2) 0.7560(2) 0.0145(5) Uani 1 1 d . . .
O2 O 0.4318(3) 0.9129(2) 0.5824(2) 0.0143(5) Uani 1 1 d . . .
O3 O 0.5911(3) 0.7018(2) 0.4850(2) 0.0145(5) Uani 1 1 d . . .
O4 O 0.5647(2) 0.5387(2) 0.5790(2) 0.0138(5) Uani 1 1 d . . .
O5 O 0.4169(2) 0.5408(2) 0.8041(2) 0.0125(5) Uani 1 1 d . . .
O6 O 0.4382(2) 0.6218(2) 0.9606(2) 0.0130(5) Uani 1 1 d . . .
O7 O 0.5811(2) 0.7546(2) 0.9465(2) 0.0133(5) Uani 1 1 d . . .
O8 O 0.5477(2) 0.9356(2) 0.8756(2) 0.0133(5) Uani 1 1 d . . .
C1 C 0.2932(3) 1.0327(3) 0.7399(3) 0.0122(7) Uani 1 1 d . . .
C2 C 0.3104(3) 0.9794(3) 0.6439(3) 0.0124(7) Uani 1 1 d . . .
C3 C 0.2073(4) 0.9955(3) 0.6207(3) 0.0171(7) Uani 1 1 d . . .
H3 H 0.2185 0.9611 0.5556 0.021 Uiso 1 1 calc R . .
C4 C 0.0862(4) 1.0625(3) 0.6927(3) 0.0204(8) Uani 1 1 d . . .
H4 H 0.0153 1.0728 0.6768 0.024 Uiso 1 1 calc R . .
C5 C 0.0697(4) 1.1134(3) 0.7867(3) 0.0208(8) Uani 1 1 d . . .
H5 H -0.0128 1.1582 0.8358 0.025 Uiso 1 1 calc R . .
C6 C 0.1734(4) 1.0995(3) 0.8100(3) 0.0170(7) Uani 1 1 d . . .
H6 H 0.1618 1.1359 0.8742 0.020 Uiso 1 1 calc R . .
C7 C 0.4572(4) 0.8715(3) 0.4770(3) 0.0153(7) Uani 1 1 d . . .
H7A H 0.4475 0.9307 0.4331 0.018 Uiso 1 1 calc R . .
H7B H 0.3971 0.8352 0.4810 0.018 Uiso 1 1 calc R . .
C8 C 0.5907(4) 0.7932(3) 0.4279(3) 0.0161(7) Uani 1 1 d . . .
H8A H 0.6177 0.7717 0.3510 0.019 Uiso 1 1 calc R . .
H8B H 0.6495 0.8258 0.4350 0.019 Uiso 1 1 calc R . .
C9 C 0.6921(3) 0.6083(3) 0.4390(3) 0.0130(7) Uani 1 1 d . . .
C10 C 0.6766(3) 0.5179(3) 0.4896(3) 0.0129(7) Uani 1 1 d . . .
C11 C 0.7698(4) 0.4179(3) 0.4473(3) 0.0168(7) Uani 1 1 d . . .
H11 H 0.7589 0.3566 0.4806 0.020 Uiso 1 1 calc R . .
C12 C 0.8805(4) 0.4073(3) 0.3552(3) 0.0186(8) Uani 1 1 d . . .
H12 H 0.9451 0.3388 0.3262 0.022 Uiso 1 1 calc R . .
C13 C 0.8956(4) 0.4963(3) 0.3066(3) 0.0188(8) Uani 1 1 d . . .
H13 H 0.9708 0.4888 0.2443 0.023 Uiso 1 1 calc R . .
C14 C 0.8018(4) 0.5968(3) 0.3479(3) 0.0174(7) Uani 1 1 d . . .
H14 H 0.8128 0.6576 0.3137 0.021 Uiso 1 1 calc R . .
C15 C 0.5443(4) 0.4462(3) 0.6277(3) 0.0131(7) Uani 1 1 d . . .
H15A H 0.6094 0.4122 0.6545 0.016 Uiso 1 1 calc R . .
H15B H 0.5507 0.3929 0.5745 0.016 Uiso 1 1 calc R . .
C16 C 0.4142(3) 0.4824(3) 0.7189(3) 0.0127(7) Uani 1 1 d . . .
H16A H 0.3510 0.5289 0.6951 0.015 Uiso 1 1 calc R . .
H16B H 0.3899 0.4194 0.7440 0.015 Uiso 1 1 calc R . .
C17 C 0.3119(3) 0.5662(3) 0.8993(3) 0.0116(7) Uani 1 1 d . . .
C18 C 0.3241(3) 0.6102(3) 0.9858(3) 0.0117(7) Uiso 1 1 d . . .
C19 C 0.2239(4) 0.6372(3) 1.0865(3) 0.0154(7) Uani 1 1 d . . .
H19 H 0.2319 0.6663 1.1448 0.018 Uiso 1 1 calc R . .
C20 C 0.1109(4) 0.6216(3) 1.1025(3) 0.0188(8) Uani 1 1 d . . .
H20 H 0.0422 0.6400 1.1717 0.023 Uiso 1 1 calc R . .
C21 C 0.0992(4) 0.5796(3) 1.0176(3) 0.0175(7) Uani 1 1 d . . .
H21 H 0.0221 0.5697 1.0287 0.021 Uiso 1 1 calc R . .
C22 C 0.1994(4) 0.5516(3) 0.9162(3) 0.0144(7) Uani 1 1 d . . .
H22 H 0.1907 0.5225 0.8583 0.017 Uiso 1 1 calc R . .
C23 C 0.4580(4) 0.6557(3) 1.0488(3) 0.0134(7) Uani 1 1 d . . .
H23A H 0.4518 0.6030 1.1006 0.016 Uiso 1 1 calc R . .
H23B H 0.3929 0.7263 1.0863 0.016 Uiso 1 1 calc R . .
C24 C 0.5872(4) 0.6633(3) 1.0040(3) 0.0134(7) Uani 1 1 d . . .
H24A H 0.6118 0.6729 1.0623 0.016 Uiso 1 1 calc R . .
H24B H 0.6506 0.5971 0.9552 0.016 Uiso 1 1 calc R . .
C25 C 0.6824(3) 0.7886(3) 0.9161(3) 0.0121(7) Uani 1 1 d . . .
C26 C 0.6633(3) 0.8893(3) 0.8787(3) 0.0124(7) Uani 1 1 d . . .
C27 C 0.7571(4) 0.9341(3) 0.8498(3) 0.0148(7) Uani 1 1 d . . .
H27 H 0.7432 1.0033 0.8272 0.018 Uiso 1 1 calc R . .
C28 C 0.8719(4) 0.8773(3) 0.8541(3) 0.0185(8) Uani 1 1 d . . .
H28 H 0.9370 0.9074 0.8329 0.022 Uiso 1 1 calc R . .
C29 C 0.8920(4) 0.7773(3) 0.8889(3) 0.0181(8) Uani 1 1 d . . .
H29 H 0.9707 0.7394 0.8915 0.022 Uiso 1 1 calc R . .
C30 C 0.7972(4) 0.7321(3) 0.9200(3) 0.0146(7) Uani 1 1 d . . .
H30 H 0.8110 0.6634 0.9436 0.017 Uiso 1 1 calc R . .
C31 C 0.5248(4) 1.0391(3) 0.8395(3) 0.0136(7) Uani 1 1 d . . .
H31A H 0.5890 1.0344 0.7657 0.016 Uiso 1 1 calc R . .
H31B H 0.5297 1.0910 0.8869 0.016 Uiso 1 1 calc R . .
C32 C 0.3941(3) 1.0747(3) 0.8423(3) 0.0132(7) Uani 1 1 d . . .
H32A H 0.3324 1.0648 0.9117 0.016 Uiso 1 1 calc R . .
H32B H 0.3662 1.1516 0.8332 0.016 Uiso 1 1 calc R . .

loop_
_atom_site_aniso_label
_atom_site_aniso_U_11
_atom_site_aniso_U_22
_atom_site_aniso_U_33
_atom_site_aniso_U_23
_atom_site_aniso_U_13
_atom_site_aniso_U_12
Cs 0.02021(14) 0.00835(13) 0.01542(14) 0.00122(8) -0.00855(10) -0.00610(9)
Cl1 0.0364(5) 0.0167(5) 0.0334(5) 0.0062(4) -0.0188(5) -0.0154(4)
Cl2 0.0278(5) 0.0217(5) 0.0277(5) 0.0096(4) -0.0153(4) -0.0131(4)
C33 0.027(2) 0.021(2) 0.037(2) -0.0015(18) -0.0141(19) -0.0089(18)
N1 0.0249(16) 0.0049(14) 0.0200(16) 0.0009(12) -0.0102(13) -0.0042(12)
O10 0.0336(17) 0.034(2) 0.0340(18) 0.0040(15) -0.0213(15) -0.0036(15)
O11 0.0209(14) 0.0109(13) 0.0251(15) 0.0041(11) -0.0077(11) -0.0037(11)
O12 0.0293(16) 0.0269(17) 0.0202(14) 0.0012(12) -0.0077(12) -0.0084(13)
N2 0.056(3) 0.040(3) 0.058(3) -0.006(2) -0.033(3) 0.011(2)
C34 0.051(3) 0.033(3) 0.051(3) -0.018(2) -0.039(3) 0.012(2)
C35 0.039(3) 0.042(3) 0.039(3) 0.002(2) -0.027(2) -0.004(2)
N3 0.045(3) 0.043(3) 0.042(2) 0.012(2) -0.014(2) -0.027(2)
C36 0.032(2) 0.028(2) 0.031(2) 0.0019(19) -0.0094(19) -0.015(2)
C37 0.030(2) 0.025(2) 0.023(2) 0.0052(17) -0.0056(17) -0.0113(19)
O1 0.0197(13) 0.0096(12) 0.0162(12) -0.0015(10) -0.0108(10) -0.0031(10)
O2 0.0189(12) 0.0083(12) 0.0163(13) -0.0006(10) -0.0094(10) -0.0029(10)
O3 0.0219(13) 0.0046(12) 0.0137(12) 0.0035(9) -0.0048(10) -0.0042(10)
O4 0.0203(13) 0.0061(12) 0.0131(12) 0.0023(9) -0.0049(10) -0.0052(10)
O5 0.0170(12) 0.0108(12) 0.0116(12) 0.0013(9) -0.0066(10) -0.0067(10)
O6 0.0172(12) 0.0103(12) 0.0150(12) 0.0022(10) -0.0085(10) -0.0071(10)
O7 0.0214(13) 0.0064(12) 0.0194(13) 0.0063(10) -0.0135(11) -0.0078(10)
O8 0.0182(12) 0.0058(12) 0.0198(13) 0.0062(10) -0.0114(10) -0.0049(10)
C1 0.0184(17) 0.0031(15) 0.0182(17) 0.0040(13) -0.0114(14) -0.0031(13)
C2 0.0189(17) 0.0035(15) 0.0152(16) 0.0029(13) -0.0075(14) -0.0042(13)
C3 0.0254(19) 0.0102(17) 0.0196(18) 0.0029(14) -0.0136(16) -0.0056(15)
C4 0.0223(19) 0.0148(19) 0.026(2) 0.0047(16) -0.0135(16) -0.0051(16)
C5 0.0194(18) 0.0111(18) 0.026(2) 0.0022(15) -0.0088(16) 0.0004(15)
C6 0.0247(19) 0.0095(17) 0.0174(17) -0.0008(14) -0.0112(15) -0.0034(15)
C7 0.0235(18) 0.0089(17) 0.0147(17) 0.0009(13) -0.0096(15) -0.0050(15)
C8 0.0265(19) 0.0064(17) 0.0145(17) 0.0054(13) -0.0068(15) -0.0073(15)
C9 0.0176(17) 0.0073(16) 0.0145(16) 0.0000(13) -0.0067(14) -0.0051(14)
C10 0.0196(17) 0.0114(17) 0.0117(16) 0.0012(13) -0.0081(14) -0.0086(14)
C11 0.0218(18) 0.0136(18) 0.0181(18) 0.0025(14) -0.0116(15) -0.0059(15)
C12 0.0203(18) 0.0119(18) 0.0188(18) -0.0014(14) -0.0069(15) -0.0014(15)
C13 0.0165(17) 0.019(2) 0.0165(18) -0.0008(15) -0.0035(14) -0.0055(15)
C14 0.0239(19) 0.0119(18) 0.0178(18) 0.0029(14) -0.0079(15) -0.0091(15)
C15 0.0213(18) 0.0044(16) 0.0141(16) 0.0023(13) -0.0068(14) -0.0061(14)
C16 0.0204(17) 0.0088(16) 0.0112(16) 0.0020(13) -0.0069(14) -0.0077(14)
C17 0.0179(17) 0.0025(15) 0.0133(16) 0.0012(12) -0.0069(13) -0.0018(13)
C19 0.0213(18) 0.0100(17) 0.0142(17) -0.0010(13) -0.0048(14) -0.0080(14)
C20 0.0214(18) 0.0139(18) 0.0179(18) 0.0014(14) -0.0025(15) -0.0095(15)
C21 0.0182(17) 0.0125(18) 0.0234(19) 0.0030(15) -0.0069(15) -0.0097(15)
C22 0.0217(18) 0.0065(16) 0.0183(17) 0.0027(13) -0.0101(14) -0.0071(14)
C23 0.0218(18) 0.0078(16) 0.0126(16) 0.0011(13) -0.0092(14) -0.0050(14)
C24 0.0217(18) 0.0046(16) 0.0201(17) 0.0047(13) -0.0135(15) -0.0063(14)
C25 0.0197(17) 0.0063(16) 0.0132(16) -0.0016(13) -0.0100(14) -0.0042(13)
C26 0.0198(17) 0.0069(16) 0.0126(16) -0.0001(12) -0.0086(13) -0.0053(13)
C27 0.0199(17) 0.0090(17) 0.0163(17) 0.0005(13) -0.0072(14) -0.0065(14)
C28 0.0207(18) 0.0168(19) 0.0219(19) 0.0015(15) -0.0104(15) -0.0097(16)
C29 0.0180(17) 0.0122(18) 0.0236(19) 0.0019(15) -0.0100(15) -0.0033(15)
C30 0.0222(18) 0.0068(16) 0.0163(17) 0.0005(13) -0.0097(14) -0.0050(14)
C31 0.0210(18) 0.0040(16) 0.0180(17) 0.0027(13) -0.0095(14) -0.0055(14)
C32 0.0206(17) 0.0056(16) 0.0155(17) 0.0005(13) -0.0100(14) -0.0040(13)

loop_
_atom_type_symbol
_atom_type_description
_atom_type_scat_dispersion_real
_atom_type_scat_dispersion_imag
_atom_type_scat_source
C C 0.0033 0.0016 'International Tables Vol C Tables 4.2.6.8 and 6.1.1.4'
H H 0.0000 0.0000 'International Tables Vol C Tables 4.2.6.8 and 6.1.1.4'
N N 0.0061 0.0033 'International Tables Vol C Tables 4.2.6.8 and 6.1.1.4'
Cl Cl 0.1484 0.1585 'International Tables Vol C Tables 4.2.6.8 and 6.1.1.4'
O O 0.0106 0.0060 'International Tables Vol C Tables 4.2.6.8 and 6.1.1.4'
Cs Cs -0.3680 2.1192 'International Tables Vol C Tables 4.2.6.8 and 6.1.1.4'

loop_
_geom_angle_atom_site_label_1
_geom_angle_atom_site_label_2
_geom_angle_atom_site_label_3
_geom_angle
_geom_angle_site_symmetry_1
_geom_angle_site_symmetry_3
_geom_angle_publ_flag
N3 Cs N2 78.29(16) . . ?
N3 Cs O7 94.17(10) . . ?
N2 Cs O7 73.24(11) . . ?
N3 Cs O3 71.12(10) . . ?
N2 Cs O3 91.38(11) . . ?
O7 Cs O3 160.87(7) . . ?
N3 Cs O4 104.77(10) . . ?
N2 Cs O4 68.57(12) . . ?
O7 Cs O4 132.27(7) . . ?
O3 Cs O4 45.89(6) . . ?
N3 Cs O8 69.20(10) . . ?
N2 Cs O8 105.04(12) . . ?
O7 Cs O8 45.94(6) . . ?
O3 Cs O8 132.42(7) . . ?
O4 Cs O8 172.38(6) . . ?
N3 Cs O2 73.00(11) . . ?
N2 Cs O2 137.90(12) . . ?
O7 Cs O2 138.06(6) . . ?
O3 Cs O2 50.53(7) . . ?
O4 Cs O2 89.62(7) . . ?
O8 Cs O2 92.88(6) . . ?
N3 Cs O1 74.72(11) . . ?
N2 Cs O1 148.83(13) . . ?
O7 Cs O1 93.35(7) . . ?
O3 Cs O1 94.37(7) . . ?
O4 Cs O1 133.62(7) . . ?
O8 Cs O1 50.50(6) . . ?
O2 Cs O1 44.99(6) . . ?
N3 Cs O5 150.09(10) . . ?
N2 Cs O5 76.23(13) . . ?
O7 Cs O5 93.25(6) . . ?
O3 Cs O5 94.03(6) . . ?
O4 Cs O5 50.91(6) . . ?
O8 Cs O5 132.95(6) . . ?
O2 Cs O5 117.94(7) . . ?
O1 Cs O5 133.64(7) . . ?
N3 Cs O6 140.37(10) . . ?
N2 Cs O6 75.25(12) . . ?
O7 Cs O6 50.10(6) . . ?
O3 Cs O6 137.74(6) . . ?
O4 Cs O6 92.41(6) . . ?
O8 Cs O6 89.83(6) . . ?
O2 Cs O6 143.73(7) . . ?
O1 Cs O6 117.82(7) . . ?
O5 Cs O6 44.11(6) . . ?
N3 Cs Cl2 139.66(10) . . ?
N2 Cs Cl2 135.85(12) . . ?
O7 Cs Cl2 113.87(5) . . ?
O3 Cs Cl2 85.05(6) . . ?
O4 Cs Cl2 78.00(5) . . ?
O8 Cs Cl2 109.59(5) . . ?
O2 Cs Cl2 66.74(5) . . ?
O1 Cs Cl2 75.23(5) . . ?
O5 Cs Cl2 60.24(5) . . ?
O6 Cs Cl2 78.29(5) . . ?
N3 Cs Cl1 130.70(10) . . ?
N2 Cs Cl1 133.61(11) . . ?
O7 Cs Cl1 69.76(6) . . ?
O3 Cs Cl1 129.09(5) . . ?
O4 Cs Cl1 120.73(5) . . ?
O8 Cs Cl1 66.57(5) . . ?
O2 Cs Cl1 88.44(5) . . ?
O1 Cs Cl1 60.80(5) . . ?
O5 Cs Cl1 78.92(5) . . ?
O6 Cs Cl1 59.74(5) . . ?
Cl2 Cs Cl1 47.53(3) . . ?
C33 Cl1 Cs 97.53(16) . . ?
C33 Cl2 Cs 100.25(15) . . ?
Cl1 C33 Cl2 112.5(3) . . ?
O11 N1 O10 119.9(3) . . ?
O11 N1 O12 120.1(3) . . ?
O10 N1 O12 120.0(3) . . ?
C35 N2 Cs 151.1(4) . . ?
N2 C35 C34 175.4(7) . . ?
C37 N3 Cs 150.4(4) . . ?
N3 C37 C36 179.2(6) . . ?
C1 O1 C32 117.1(3) . . ?
C1 O1 Cs 108.6(2) . . ?
C32 O1 Cs 118.1(2) . . ?
C2 O2 C7 116.3(3) . . ?
C2 O2 Cs 109.0(2) . . ?
C7 O2 Cs 118.6(2) . . ?
C9 O3 C8 117.8(3) . . ?
C9 O3 Cs 108.1(2) . . ?
C8 O3 Cs 116.1(2) . . ?
C10 O4 C15 115.3(3) . . ?
C10 O4 Cs 106.9(2) . . ?
C15 O4 Cs 117.7(2) . . ?
C17 O5 C16 116.2(3) . . ?
C17 O5 Cs 113.9(2) . . ?
C16 O5 Cs 115.64(19) . . ?
C18 O6 C23 116.2(3) . . ?
C18 O6 Cs 113.1(2) . . ?
C23 O6 Cs 116.32(19) . . ?
C25 O7 C24 116.2(3) . . ?
C25 O7 Cs 104.5(2) . . ?
C24 O7 Cs 118.0(2) . . ?
C26 O8 C31 115.9(3) . . ?
C26 O8 Cs 102.5(2) . . ?
C31 O8 Cs 116.4(2) . . ?
O1 C1 C6 125.3(3) . . ?
O1 C1 C2 114.9(3) . . ?
C6 C1 C2 119.8(3) . . ?
O2 C2 C3 125.6(3) . . ?
O2 C2 C1 114.8(3) . . ?
C3 C2 C1 119.5(3) . . ?
C2 C3 C4 120.2(4) . . ?
C5 C4 C3 120.1(4) . . ?
C4 C5 C6 120.3(4) . . ?
C1 C6 C5 120.1(4) . . ?
O2 C7 C8 107.5(3) . . ?
O3 C8 C7 106.5(3) . . ?
O3 C9 C14 125.5(3) . . ?
O3 C9 C10 114.7(3) . . ?
C14 C9 C10 119.8(3) . . ?
O3 C9 Cs 52.31(17) . . ?
C14 C9 Cs 137.1(3) . . ?
C10 C9 Cs 81.7(2) . . ?
O4 C10 C11 125.3(3) . . ?
O4 C10 C9 114.7(3) . . ?
C11 C10 C9 119.9(3) . . ?
C10 C11 C12 119.8(4) . . ?
C13 C12 C11 119.9(4) . . ?
C12 C13 C14 120.6(4) . . ?
C9 C14 C13 120.0(4) . . ?
O4 C15 C16 108.2(3) . . ?
O5 C16 C15 108.3(3) . . ?
O5 C17 C22 125.4(3) . . ?
O5 C17 C18 114.9(3) . . ?
C22 C17 C18 119.7(3) . . ?
O6 C18 C19 125.2(3) . . ?
O6 C18 C17 115.1(3) . . ?
C19 C18 C17 119.7(3) . . ?
C18 C19 C20 120.0(3) . . ?
C21 C20 C19 120.1(3) . . ?
C20 C21 C22 120.5(4) . . ?
C17 C22 C21 120.1(3) . . ?
O6 C23 C24 107.4(3) . . ?
O7 C24 C23 106.7(3) . . ?
O7 C25 C30 125.1(3) . . ?
O7 C25 C26 114.7(3) . . ?
C30 C25 C26 120.2(3) . . ?
O7 C25 Cs 55.12(16) . . ?
C30 C25 Cs 131.8(2) . . ?
C26 C25 Cs 82.2(2) . . ?
O8 C26 C27 125.3(3) . . ?
O8 C26 C25 114.7(3) . . ?
C27 C26 C25 120.0(3) . . ?
O8 C26 Cs 57.24(17) . . ?
C27 C26 Cs 137.0(2) . . ?
C25 C26 Cs 76.6(2) . . ?
C26 C27 C28 119.6(4) . . ?
C29 C28 C27 120.6(4) . . ?
C28 C29 C30 120.3(4) . . ?
C25 C30 C29 119.3(3) . . ?
O8 C31 C32 107.1(3) . . ?
O1 C32 C31 107.1(3) . . ?

loop_
_geom_bond_atom_site_label_1
_geom_bond_atom_site_label_2
_geom_bond_distance
_geom_bond_site_symmetry_2
_geom_bond_publ_flag
Cs N3 3.176(4) . ?
Cs N2 3.182(5) . ?
Cs O7 3.213(3) . ?
Cs O3 3.233(3) . ?
Cs O4 3.311(3) . ?
Cs O8 3.327(3) . ?
Cs O2 3.354(3) . ?
Cs O1 3.355(3) . ?
Cs O5 3.402(3) . ?
Cs O6 3.438(3) . ?
Cs Cl2 3.6023(15) . ?
Cs Cl1 3.6838(18) . ?
Cl1 C33 1.762(5) . ?
Cl2 C33 1.770(5) . ?
N1 O11 1.247(4) . ?
N1 O10 1.252(5) . ?
N1 O12 1.260(4) . ?
N2 C35 1.148(7) . ?
C34 C35 1.440(7) . ?
N3 C37 1.138(7) . ?
C36 C37 1.457(6) . ?
O1 C1 1.373(4) . ?
O1 C32 1.435(4) . ?
O2 C2 1.366(4) . ?
O2 C7 1.434(4) . ?
O3 C9 1.368(4) . ?
O3 C8 1.437(4) . ?
O4 C10 1.369(4) . ?
O4 C15 1.437(4) . ?
O5 C17 1.364(4) . ?
O5 C16 1.436(4) . ?
O6 C18 1.364(4) . ?
O6 C23 1.438(4) . ?
O7 C25 1.366(4) . ?
O7 C24 1.437(4) . ?
O8 C26 1.370(4) . ?
O8 C31 1.435(4) . ?
C1 C6 1.384(5) . ?
C1 C2 1.416(5) . ?
C2 C3 1.380(5) . ?
C3 C4 1.400(6) . ?
C4 C5 1.380(6) . ?
C5 C6 1.393(6) . ?
C7 C8 1.498(5) . ?
C9 C14 1.384(5) . ?
C9 C10 1.408(5) . ?
C10 C11 1.382(5) . ?
C11 C12 1.401(5) . ?
C12 C13 1.378(6) . ?
C13 C14 1.388(6) . ?
C15 C16 1.502(5) . ?
C17 C22 1.385(5) . ?
C17 C18 1.417(5) . ?
C18 C19 1.384(5) . ?
C19 C20 1.401(5) . ?
C20 C21 1.382(6) . ?
C21 C22 1.391(5) . ?
C23 C24 1.491(5) . ?
C25 C30 1.389(5) . ?
C25 C26 1.410(5) . ?
C26 C27 1.383(5) . ?
C27 C28 1.392(6) . ?
C28 C29 1.386(6) . ?
C29 C30 1.396(5) . ?
C31 C32 1.505(5) . ?
